data_1566929
loop_
_publ_author_name
'Tang, Hsu-Yen'
'Lee, Gene-Hsiang'
'Ng, Kwai-Kong'
'Yang, Chen-I'

_publ_section_title
;
 A Three-Dimensional Coordination Framework with a Ferromagnetic Coupled
 Ni(II)-CrO4 Layer: Synthesis, Structure, and Magnetic Studies
;
_journal_issue 9
_journal_name_full Polymers
_journal_page_first 1735
_journal_paper_doi 10.3390/polym14091735
_journal_volume 14
_journal_year 2022
_chemical_formula_sum 'C8 H8 Cr N4 Ni O5'
_chemical_formula_weight 350.89
_space_group_crystal_system monoclinic
_space_group_IT_number 4
_space_group_name_Hall 'P 2yb'
_space_group_name_H-M_alt 'P 1 21 1'
_atom_sites_solution_hydrogens mixed
_audit_creation_method SHELXL-2018/3
_cell_angle_alpha 90
_cell_angle_beta 102.7114(9)
_cell_angle_gamma 90
_cell_formula_units_Z 2
_cell_length_a 6.6931(2)
_cell_length_b 8.4975(2)
_cell_length_c 9.8328(2)
_cell_measurement_reflns_used 9651
_cell_measurement_temperature 150(2)
_cell_measurement_theta_max 34.96
_cell_measurement_theta_min 3.20
_cell_volume 545.53(2)
_computing_cell_refinement 'Bruker SAINT'
_computing_data_collection 'Bruker APEX3'
_computing_data_reduction 'Bruker SAINT'
_computing_molecular_graphics 'Bruker SHELXTL'
_computing_publication_material 'Bruker SHELXTL'
_computing_structure_refinement 'SHELXL-2018/3 (Sheldrick, 2018)'
_computing_structure_solution 'SHELXT (Sheldrick 2015)'
_diffrn_ambient_temperature 150(2)
_diffrn_measured_fraction_theta_full 0.993
_diffrn_measured_fraction_theta_max 0.997
_diffrn_measurement_device_type 'Bruker D8 VENTURE'
_diffrn_measurement_method '\f and \w scans'
_diffrn_radiation_type MoK\a
_diffrn_radiation_wavelength 0.71073
_diffrn_reflns_av_R_equivalents 0.0255
_diffrn_reflns_av_unetI/netI 0.0492
_diffrn_reflns_Laue_measured_fraction_full 0.993
_diffrn_reflns_Laue_measured_fraction_max 0.997
_diffrn_reflns_limit_h_max 8
_diffrn_reflns_limit_h_min -10
_diffrn_reflns_limit_k_max 13
_diffrn_reflns_limit_k_min -13
_diffrn_reflns_limit_l_max 15
_diffrn_reflns_limit_l_min -15
_diffrn_reflns_number 7519
_diffrn_reflns_point_group_measured_fraction_full 0.991
_diffrn_reflns_point_group_measured_fraction_max 0.995
_diffrn_reflns_theta_full 25.242
_diffrn_reflns_theta_max 34.983
_diffrn_reflns_theta_min 3.120
_exptl_absorpt_coefficient_mu 2.745
_exptl_absorpt_correction_T_max 0.9012
_exptl_absorpt_correction_T_min 0.7735
_exptl_absorpt_correction_type multi-scan
_exptl_absorpt_process_details 'Bruker SADABS'
_exptl_crystal_colour pale-yellow
_exptl_crystal_density_diffrn 2.136
_exptl_crystal_description plate
_exptl_crystal_F_000 352
_exptl_crystal_size_max 0.128
_exptl_crystal_size_mid 0.093
_exptl_crystal_size_min 0.026
_refine_diff_density_max 0.533
_refine_diff_density_min -0.517
_refine_diff_density_rms 0.090
_refine_ls_abs_structure_details
; 
 Refined as an inversion twin. 
;
_refine_ls_abs_structure_Flack 0.026(13)
_refine_ls_extinction_method none
_refine_ls_goodness_of_fit_ref 1.030
_refine_ls_hydrogen_treatment constr
_refine_ls_matrix_type full
_refine_ls_number_parameters 183
_refine_ls_number_reflns 4778
_refine_ls_number_restraints 25
_refine_ls_restrained_S_all 1.072
_refine_ls_R_factor_all 0.0274
_refine_ls_R_factor_gt 0.0255
_refine_ls_shift/su_max 0.001
_refine_ls_shift/su_mean 0.000
_refine_ls_structure_factor_coef Fsqd
_refine_ls_weighting_details 'w=1/[\s^2^(Fo^2^)+(0.0192P)^2^+0.0230P] where P=(Fo^2^+2Fc^2^)/3'
_refine_ls_weighting_scheme calc
_refine_ls_wR_factor_gt 0.0598
_refine_ls_wR_factor_ref 0.0611
_reflns_Friedel_coverage 0.894
_reflns_Friedel_fraction_full 0.988
_reflns_Friedel_fraction_max 0.993
_reflns_number_gt 4577
_reflns_number_total 4778
_reflns_threshold_expression 'I > 2\s(I)'
_cod_data_source_file ic20612.cif
_cod_data_source_block ic20612
_cod_original_sg_symbol_H-M 'P 21'
_cod_database_code 1566929
_shelx_shelxl_version_number 2018/3
_shelx_space_group_comment
; 
The symmetry employed for this shelxl refinement is uniquely defined 
by the following loop, which should always be used as a source of 
symmetry information in preference to the above space-group names. 
They are only intended as comments. 
;
_shelx_estimated_absorpt_t_min 0.720
_shelx_estimated_absorpt_t_max 0.932

loop_
_space_group_symop_operation_xyz
'x, y, z'
'-x, y+1/2, -z'

loop_
_atom_site_label
_atom_site_type_symbol
_atom_site_fract_x
_atom_site_fract_y
_atom_site_fract_z
_atom_site_U_iso_or_equiv
_atom_site_adp_type
_atom_site_occupancy
_atom_site_site_symmetry_order
_atom_site_calc_flag
_atom_site_refinement_flags_posn
_atom_site_refinement_flags_adp
_atom_site_refinement_flags_occupancy
_atom_site_disorder_assembly
_atom_site_disorder_group
Ni1 Ni 0.74190(4) 0.46917(3) 0.95522(3) 0.00612(6) Uani 1 1 d . . . . .
Cr1 Cr 0.23938(5) 0.57096(4) 0.91374(3) 0.00602(7) Uani 1 1 d . . . . .
O1 O 0.4486(3) 0.4656(3) 0.97796(19) 0.0210(4) Uani 1 1 d . . . . .
O2 O 0.2427(4) 0.7360(2) 1.0020(2) 0.0266(5) Uani 1 1 d . U . . .
O3 O 0.0387(3) 0.4647(3) 0.93160(18) 0.0168(3) Uani 1 1 d . . . . .
O4 O 0.2281(3) 0.6114(2) 0.75193(18) 0.0134(3) Uani 1 1 d . . . . .
O5 O 0.7344(4) 0.7100(2) 0.9125(2) 0.0212(4) Uani 1 1 d . . . . .
H5A H 0.844205 0.727086 0.967492 0.032 Uiso 1 1 d R U . . .
H5B H 0.640065 0.732366 0.951312 0.032 Uiso 1 1 d R U . . .
N1 N 0.6482(3) 0.4126(2) 0.7428(2) 0.0081(3) Uani 1 1 d . . . . .
N2 N 0.4217(4) 0.2644(3) 0.5693(2) 0.0154(4) Uani 1 1 d . . . . .
N3 N 0.8429(3) 0.5076(2) 0.1728(2) 0.0110(3) Uani 1 1 d . . . . .
N4 N 1.1185(13) 0.5742(10) 0.3553(9) 0.0142(9) Uani 0.543(16) 1 d . U P A 1
N4' N 1.1414(15) 0.5324(12) 0.3627(11) 0.0142(9) Uani 0.457(16) 1 d . . P A 2
C1 C 0.4877(4) 0.3163(3) 0.6985(2) 0.0116(4) Uani 1 1 d . . . . .
H1 H 0.414941 0.282394 0.766004 0.014 Uiso 1 1 calc R U . . .
C2 C 0.7499(3) 0.4604(3) 0.6471(2) 0.0093(3) Uani 1 1 d . . . . .
H2 H 0.860584 0.532054 0.673559 0.011 Uiso 1 1 calc R U . . .
C3 C 0.6971(4) 0.4074(3) 0.5092(2) 0.0095(4) Uani 1 1 d . . . . .
C4 C 0.5284(4) 0.3093(3) 0.4758(2) 0.0139(4) Uani 1 1 d . . . . .
H4 H 0.486622 0.272325 0.382731 0.017 Uiso 1 1 calc R U . . .
C6 C 0.7347(3) 0.4579(3) 0.2639(2) 0.0098(4) Uani 1 1 d . . . . .
H6 H 0.598076 0.422717 0.230134 0.012 Uiso 1 1 calc R U . . .
C7 C 0.8169(3) 0.4562(3) 0.4069(2) 0.0105(4) Uani 1 1 d . . . . .
C5 C 1.0212(15) 0.5732(11) 0.2218(11) 0.0110(10) Uani 0.543(16) 1 d . U P A 1
H5 H 1.086211 0.623980 0.157091 0.013 Uiso 0.543(16) 1 calc R U P A 1
C8 C 1.0154(18) 0.5162(11) 0.4465(12) 0.0107(10) Uani 0.543(16) 1 d . U P A 1
H8 H 1.080415 0.516029 0.542699 0.013 Uiso 0.543(16) 1 calc R U P A 1
C5' C 1.0481(18) 0.5404(12) 0.2297(13) 0.0110(10) Uani 0.457(16) 1 d . . P A 2
H5' H 1.129365 0.571779 0.166395 0.013 Uiso 0.457(16) 1 calc R U P A 2
C8' C 1.028(2) 0.4815(13) 0.4500(15) 0.0107(10) Uani 0.457(16) 1 d . . P A 2
H8' H 1.093242 0.461780 0.544427 0.013 Uiso 0.457(16) 1 calc R U P A 2

loop_
_atom_site_aniso_label
_atom_site_aniso_U_11
_atom_site_aniso_U_22
_atom_site_aniso_U_33
_atom_site_aniso_U_23
_atom_site_aniso_U_13
_atom_site_aniso_U_12
Ni1 0.00746(11) 0.00576(11) 0.00513(11) 0.00008(9) 0.00138(8) 0.00004(9)
Cr1 0.00600(13) 0.00614(14) 0.00583(14) -0.00044(12) 0.00108(10) -0.00058(11)
O1 0.0106(7) 0.0413(12) 0.0118(7) 0.0068(9) 0.0038(6) 0.0113(9)
O2 0.0590(14) 0.0084(8) 0.0139(9) -0.0029(6) 0.0111(9) -0.0036(9)
O3 0.0104(7) 0.0286(10) 0.0117(7) -0.0015(9) 0.0026(5) -0.0097(8)
O4 0.0178(8) 0.0145(8) 0.0074(7) 0.0013(6) 0.0015(6) -0.0016(6)
O5 0.0418(13) 0.0067(8) 0.0143(9) -0.0008(6) 0.0046(9) -0.0021(8)
N1 0.0088(8) 0.0088(7) 0.0072(8) -0.0006(6) 0.0026(6) -0.0006(6)
N2 0.0161(10) 0.0198(10) 0.0104(8) -0.0033(8) 0.0034(7) -0.0083(8)
N3 0.0142(8) 0.0128(9) 0.0061(8) -0.0024(6) 0.0019(6) -0.0042(7)
N4 0.0126(16) 0.020(2) 0.0103(11) -0.004(2) 0.0030(11) -0.0041(19)
N4' 0.0126(16) 0.020(2) 0.0103(11) -0.004(2) 0.0030(11) -0.0041(19)
C1 0.0120(9) 0.0138(10) 0.0091(9) -0.0022(7) 0.0023(7) -0.0032(8)
C2 0.0102(8) 0.0111(9) 0.0065(8) -0.0011(8) 0.0016(6) -0.0008(8)
C3 0.0112(9) 0.0103(9) 0.0067(8) 0.0004(7) 0.0014(7) -0.0005(7)
C4 0.0157(11) 0.0179(11) 0.0079(9) -0.0024(8) 0.0021(8) -0.0065(8)
C6 0.0122(8) 0.0105(10) 0.0069(8) -0.0006(8) 0.0027(6) -0.0013(8)
C7 0.0114(8) 0.0140(10) 0.0060(8) -0.0017(8) 0.0021(6) -0.0014(8)
C5 0.013(2) 0.012(3) 0.0088(13) -0.001(2) 0.0026(14) -0.0017(19)
C8 0.0103(14) 0.012(3) 0.0092(10) -0.002(2) 0.0014(10) 0.000(2)
C5' 0.013(2) 0.012(3) 0.0088(13) -0.001(2) 0.0026(14) -0.0017(19)
C8' 0.0103(14) 0.012(3) 0.0092(10) -0.002(2) 0.0014(10) 0.000(2)

loop_
_atom_type_symbol
_atom_type_description
_atom_type_scat_dispersion_real
_atom_type_scat_dispersion_imag
_atom_type_scat_source
C C 0.0033 0.0016 'International Tables Vol C Tables 4.2.6.8 and 6.1.1.4'
H H 0.0000 0.0000 'International Tables Vol C Tables 4.2.6.8 and 6.1.1.4'
N N 0.0061 0.0033 'International Tables Vol C Tables 4.2.6.8 and 6.1.1.4'
O O 0.0106 0.0060 'International Tables Vol C Tables 4.2.6.8 and 6.1.1.4'
Cr Cr 0.3209 0.6236 'International Tables Vol C Tables 4.2.6.8 and 6.1.1.4'
Ni Ni 0.3393 1.1124 'International Tables Vol C Tables 4.2.6.8 and 6.1.1.4'

loop_
_geom_angle_atom_site_label_1
_geom_angle_atom_site_label_2
_geom_angle_atom_site_label_3
_geom_angle
_geom_angle_site_symmetry_1
_geom_angle_site_symmetry_3
_geom_angle_publ_flag
O2 Ni1 O1 88.20(11) 2_647 . ?
O2 Ni1 O3 89.96(10) 2_647 1_655 ?
O1 Ni1 O3 178.08(11) . 1_655 ?
O2 Ni1 O5 178.50(11) 2_647 . ?
O1 Ni1 O5 93.21(10) . . ?
O3 Ni1 O5 88.64(9) 1_655 . ?
O2 Ni1 N1 88.44(8) 2_647 . ?
O1 Ni1 N1 91.25(8) . . ?
O3 Ni1 N1 88.17(7) 1_655 . ?
O5 Ni1 N1 92.04(8) . . ?
O2 Ni1 N3 87.18(8) 2_647 1_556 ?
O1 Ni1 N3 89.57(8) . 1_556 ?
O3 Ni1 N3 90.88(7) 1_655 1_556 ?
O5 Ni1 N3 92.32(8) . 1_556 ?
N1 Ni1 N3 175.51(8) . 1_556 ?
O4 Cr1 O2 109.30(10) . . ?
O4 Cr1 O3 110.91(9) . . ?
O2 Cr1 O3 108.97(12) . . ?
O4 Cr1 O1 109.97(9) . . ?
O2 Cr1 O1 110.19(13) . . ?
O3 Cr1 O1 107.47(13) . . ?
Cr1 O1 Ni1 134.85(13) . . ?
Cr1 O2 Ni1 159.65(14) . 2_657 ?
Cr1 O3 Ni1 145.98(14) . 1_455 ?
C2 N1 C1 116.7(2) . . ?
C2 N1 Ni1 122.84(15) . . ?
C1 N1 Ni1 120.28(16) . . ?
C1 N2 C4 116.6(2) . . ?
C5 N3 C6 118.1(5) . . ?
C6 N3 C5' 115.2(6) . . ?
C5 N3 Ni1 119.9(5) . 1_554 ?
C6 N3 Ni1 121.83(15) . 1_554 ?
C5 N4 C8 116.5(9) . . ?
C5' N4' C8' 116.2(11) . . ?
N2 C1 N1 126.0(2) . . ?
N1 C2 C3 121.6(2) . . ?
C4 C3 C2 116.3(2) . . ?
C4 C3 C7 123.0(2) . . ?
C2 C3 C7 120.7(2) . . ?
N2 C4 C3 122.7(2) . . ?
N3 C6 C7 121.9(2) . . ?
C6 C7 C8 114.7(5) . . ?
C6 C7 C8' 116.8(7) . . ?
C6 C7 C3 122.5(2) . . ?
C8 C7 C3 122.6(5) . . ?
C8' C7 C3 120.1(6) . . ?
N3 C5 N4 125.1(9) . . ?
N4 C8 C7 123.1(9) . . ?
N4' C5' N3 126.6(11) . . ?
N4' C8' C7 122.2(11) . . ?

loop_
_geom_bond_atom_site_label_1
_geom_bond_atom_site_label_2
_geom_bond_distance
_geom_bond_site_symmetry_2
_geom_bond_publ_flag
Ni1 O2 2.0233(19) 2_647 ?
Ni1 O1 2.0242(17) . ?
Ni1 O3 2.0505(17) 1_655 ?
Ni1 O5 2.087(2) . ?
Ni1 N1 2.0998(19) . ?
Ni1 N3 2.122(2) 1_556 ?
Cr1 O4 1.6132(18) . ?
Cr1 O2 1.647(2) . ?
Cr1 O3 1.6594(18) . ?
Cr1 O1 1.6649(19) . ?
N1 C2 1.341(3) . ?
N1 C1 1.344(3) . ?
N2 C1 1.326(3) . ?
N2 C4 1.337(3) . ?
N3 C5 1.310(10) . ?
N3 C6 1.338(3) . ?
N3 C5' 1.393(12) . ?
N4 C5 1.331(12) . ?
N4 C8 1.340(15) . ?
N4' C5' 1.321(15) . ?
N4' C8' 1.335(19) . ?
C2 C3 1.399(3) . ?
C3 C4 1.383(3) . ?
C3 C7 1.477(3) . ?
C6 C7 1.393(3) . ?
C7 C8 1.396(12) . ?
C7 C8' 1.401(14) . ?
